data_4303696
loop_
_publ_author_name
'Fengli Liu'
'Sumod A. Pullarkat'
'Kien-Wee Tan'
'Yongxin Li'
'Pak-Hing Leung'

_publ_section_title
;
Organoplatinum Complex Promoted the Asymmetric Endo Stereochemically
Controlled Diels-Alder Reaction between 3-Diphenylphosphinofuran and
Diphenylvinylphosphine
;
_journal_name_full 'Inorganic Chemistry'
_journal_page_first 11394
_journal_page_last 11398
_journal_paper_doi 10.1021/ic9014543
_journal_volume 48
_journal_year 2009
_chemical_absolute_configuration ad
_chemical_formula_moiety 'C44 H42 N O P2 Pt, C H2 Cl2, Cl O4'
_chemical_formula_sum 'C45 H44 Cl3 N O5 P2 Pt'
_chemical_formula_weight 1042.19
_chemical_name_systematic
;

 ?

;
_space_group_IT_number 19
_symmetry_cell_setting orthorhombic
_symmetry_space_group_name_Hall 'P 2ac 2ab'
_symmetry_space_group_name_H-M 'P 21 21 21'
_atom_sites_solution_hydrogens geom
_atom_sites_solution_primary direct
_atom_sites_solution_secondary difmap
_audit_creation_method SHELXL-97
_cell_angle_alpha 90.00
_cell_angle_beta 90.00
_cell_angle_gamma 90.00
_cell_formula_units_Z 4
_cell_length_a 10.0786(17)
_cell_length_b 10.2927(15)
_cell_length_c 42.255(7)
_cell_measurement_reflns_used 8009
_cell_measurement_temperature 296(2)
_cell_measurement_theta_max 25.59
_cell_measurement_theta_min 2.45
_cell_volume 4383.4(12)
_computing_cell_refinement 'Bruker SMART'
_computing_data_collection 'Bruker SMART'
_computing_data_reduction 'Bruker SAINT'
_computing_molecular_graphics 'Bruker SHELXTL'
_computing_publication_material 'Bruker SHELXTL'
_computing_structure_refinement 'SHELXL-97 (Sheldrick, 1997)'
_computing_structure_solution 'SHELXS-97 (Sheldrick, 1990)'
_diffrn_ambient_temperature 296(2)
_diffrn_measured_fraction_theta_full 0.994
_diffrn_measured_fraction_theta_max 0.994
_diffrn_measurement_device_type 'CCD area detector'
_diffrn_measurement_method 'phi and omega scans'
_diffrn_radiation_monochromator graphite
_diffrn_radiation_source 'fine-focus sealed tube'
_diffrn_radiation_type MoK\a
_diffrn_radiation_wavelength 0.71073
_diffrn_reflns_av_R_equivalents 0.0617
_diffrn_reflns_av_sigmaI/netI 0.0781
_diffrn_reflns_limit_h_max 12
_diffrn_reflns_limit_h_min -12
_diffrn_reflns_limit_k_max 13
_diffrn_reflns_limit_k_min -7
_diffrn_reflns_limit_l_max 53
_diffrn_reflns_limit_l_min -53
_diffrn_reflns_number 31320
_diffrn_reflns_theta_full 27.00
_diffrn_reflns_theta_max 27.00
_diffrn_reflns_theta_min 0.96
_exptl_absorpt_coefficient_mu 3.502
_exptl_absorpt_correction_T_max 0.6042
_exptl_absorpt_correction_T_min 0.5410
_exptl_absorpt_correction_type multi-scan
_exptl_absorpt_process_details sadabs
_exptl_crystal_colour colourless
_exptl_crystal_density_diffrn 1.579
_exptl_crystal_density_method 'not measured'
_exptl_crystal_description block
_exptl_crystal_F_000 2080
_exptl_crystal_size_max 0.20
_exptl_crystal_size_mid 0.20
_exptl_crystal_size_min 0.16
_refine_diff_density_max 0.830
_refine_diff_density_min -1.801
_refine_diff_density_rms 0.347
_refine_ls_abs_structure_details 'Flack H D (1983), Acta Cryst. A39, 876-881'
_refine_ls_abs_structure_Flack 0.045(10)
_refine_ls_extinction_method none
_refine_ls_goodness_of_fit_ref 1.153
_refine_ls_hydrogen_treatment constr
_refine_ls_matrix_type full
_refine_ls_number_parameters 517
_refine_ls_number_reflns 9507
_refine_ls_number_restraints 191
_refine_ls_restrained_S_all 1.146
_refine_ls_R_factor_all 0.0606
_refine_ls_R_factor_gt 0.0441
_refine_ls_shift/su_max 0.003
_refine_ls_shift/su_mean 0.000
_refine_ls_structure_factor_coef Fsqd
_refine_ls_weighting_details 'calc w=1/[\s^2^(Fo^2^)+(0.0636P)^2^+0.0000P] where P=(Fo^2^+2Fc^2^)/3'
_refine_ls_weighting_scheme calc
_refine_ls_wR_factor_gt 0.0996
_refine_ls_wR_factor_ref 0.1324
_reflns_number_gt 8038
_reflns_number_total 9507
_reflns_threshold_expression >2sigma(I)
_cod_data_source_file ic9014543_si_001_2.cif
_cod_data_source_block leung388
_cod_depositor_comments
;
The following automatic conversions were performed:
'_symmetry_cell_setting' value 'Orthorhombic' changed to 'orthorhombic'
according to '/home/saulius/struct/CIF-dictionaries/cif_core.dic'
dictionary named 'cif_core.dic' version 2.4.1 from 2010-06-29.

Automatic conversion script
Id: cif_fix_enum 1527 2010-12-29 10:47:43Z saulius 
;
_cod_database_code 4303696

loop_
_symmetry_equiv_pos_as_xyz
'x, y, z'
'-x+1/2, -y, z+1/2'
'-x, y+1/2, -z+1/2'
'x+1/2, -y+1/2, -z'

loop_
_atom_site_label
_atom_site_type_symbol
_atom_site_fract_x
_atom_site_fract_y
_atom_site_fract_z
_atom_site_U_iso_or_equiv
_atom_site_adp_type
_atom_site_occupancy
_atom_site_symmetry_multiplicity
_atom_site_calc_flag
_atom_site_refinement_flags
_atom_site_disorder_assembly
_atom_site_disorder_group
Pt1 Pt 0.87426(3) 0.32322(3) 0.883263(7) 0.02860(9) Uani 1 1 d U . .
C1 C 0.9466(8) 0.2398(9) 0.8408(2) 0.0305(17) Uani 1 1 d U . .
C2 C 0.9244(9) 0.2778(9) 0.8090(2) 0.0341(19) Uani 1 1 d U . .
H2 H 0.8711 0.3494 0.8047 0.041 Uiso 1 1 calc R . .
C3 C 0.9799(10) 0.2108(10) 0.7849(2) 0.039(2) Uani 1 1 d U . .
H3 H 0.9619 0.2371 0.7643 0.047 Uiso 1 1 calc R . .
C4 C 1.0627(10) 0.1044(10) 0.7895(2) 0.0388(20) Uani 1 1 d U . .
C5 C 1.1191(11) 0.0329(10) 0.7643(2) 0.046(2) Uani 1 1 d U . .
H5 H 1.1009 0.0572 0.7436 0.055 Uiso 1 1 calc R . .
C6 C 1.1994(10) -0.0706(10) 0.7698(2) 0.048(2) Uani 1 1 d U . .
H6 H 1.2327 -0.1191 0.7530 0.057 Uiso 1 1 calc R . .
C7 C 1.2313(11) -0.1033(10) 0.8007(3) 0.047(2) Uani 1 1 d U . .
H7 H 1.2901 -0.1715 0.8041 0.056 Uiso 1 1 calc R . .
C8 C 1.1802(9) -0.0396(9) 0.8264(2) 0.037(2) Uani 1 1 d U . .
H8 H 1.2014 -0.0660 0.8469 0.045 Uiso 1 1 calc R . .
C9 C 1.0936(8) 0.0684(9) 0.8212(2) 0.0332(19) Uani 1 1 d U . .
C10 C 1.0311(9) 0.1366(8) 0.84657(19) 0.0302(17) Uani 1 1 d U . .
C11 C 1.0561(9) 0.0976(9) 0.8809(2) 0.0410(19) Uani 1 1 d U . .
H11 H 1.1443 0.0584 0.8828 0.049 Uiso 1 1 calc R . .
C12 C 0.9483(13) -0.0045(11) 0.8901(3) 0.062(3) Uani 1 1 d U . .
H12A H 0.9793 -0.0556 0.9076 0.093 Uiso 1 1 calc R . .
H12B H 0.9312 -0.0602 0.8723 0.093 Uiso 1 1 calc R . .
H12C H 0.8680 0.0396 0.8960 0.093 Uiso 1 1 calc R . .
C13 C 1.1693(10) 0.2992(12) 0.8927(3) 0.052(3) Uani 1 1 d U . .
H13A H 1.1753 0.3724 0.9068 0.077 Uiso 1 1 calc R . .
H13B H 1.1618 0.3294 0.8713 0.077 Uiso 1 1 calc R . .
H13C H 1.2476 0.2468 0.8948 0.077 Uiso 1 1 calc R . .
C14 C 1.0674(11) 0.1840(13) 0.9343(2) 0.059(3) Uani 1 1 d U . .
H14A H 1.1522 0.1429 0.9370 0.088 Uiso 1 1 calc R . .
H14B H 0.9985 0.1250 0.9406 0.088 Uiso 1 1 calc R . .
H14C H 1.0633 0.2606 0.9473 0.088 Uiso 1 1 calc R . .
C15 C 0.7985(9) 0.2759(10) 0.9644(2) 0.039(2) Uani 1 1 d U . .
C16 C 0.7256(10) 0.1657(11) 0.9576(2) 0.049(2) Uani 1 1 d U . .
H16 H 0.6837 0.1577 0.9381 0.059 Uiso 1 1 calc R . .
C17 C 0.7143(13) 0.0643(12) 0.9804(3) 0.064(3) Uani 1 1 d U . .
H17 H 0.6690 -0.0119 0.9756 0.077 Uiso 1 1 calc R . .
C18 C 0.7738(13) 0.0821(12) 1.0106(3) 0.071(3) Uani 1 1 d DU . .
H18 H 0.7659 0.0178 1.0259 0.085 Uiso 1 1 calc R . .
C19 C 0.8418(11) 0.1923(11) 1.0171(3) 0.059(3) Uani 1 1 d DU . .
H19 H 0.8803 0.2019 1.0369 0.070 Uiso 1 1 calc R . .
C20 C 0.8559(10) 0.2912(11) 0.9951(2) 0.050(2) Uani 1 1 d U . .
H20 H 0.9021 0.3665 1.0002 0.060 Uiso 1 1 calc R . .
C21 C 0.8988(11) 0.5378(10) 0.9472(2) 0.048(2) Uani 1 1 d U . .
C22 C 0.8769(17) 0.5954(11) 0.9773(3) 0.068(3) Uani 1 1 d U . .
H22 H 0.8107 0.5640 0.9905 0.081 Uiso 1 1 calc R . .
C23 C 0.9576(19) 0.7020(14) 0.9868(4) 0.094(5) Uani 1 1 d U . .
H23 H 0.9464 0.7402 1.0066 0.113 Uiso 1 1 calc R . .
C24 C 1.0578(18) 0.7495(13) 0.9651(4) 0.088(4) Uani 1 1 d U . .
H24 H 1.1105 0.8195 0.9711 0.106 Uiso 1 1 calc R . .
C25 C 1.0779(13) 0.6928(12) 0.9350(4) 0.073(3) Uani 1 1 d U . .
H25 H 1.1429 0.7237 0.9213 0.088 Uiso 1 1 calc R . .
C26 C 0.9992(12) 0.5923(10) 0.9269(3) 0.054(3) Uani 1 1 d U . .
H26 H 1.0104 0.5558 0.9070 0.065 Uiso 1 1 calc R . .
C27 C 0.6146(11) 0.4517(10) 0.9382(2) 0.048(2) Uani 1 1 d U . .
H27 H 0.5793 0.4042 0.9565 0.058 Uiso 1 1 calc R . .
C28 C 0.5792(12) 0.5934(12) 0.9427(3) 0.059(3) Uani 1 1 d U . .
H28A H 0.5439 0.6093 0.9637 0.071 Uiso 1 1 calc R . .
H28B H 0.6556 0.6490 0.9392 0.071 Uiso 1 1 calc R . .
C29 C 0.4758(11) 0.6141(11) 0.9178(3) 0.049(2) Uani 1 1 d U . .
H29 H 0.4159 0.6877 0.9213 0.059 Uiso 1 1 calc R . .
C30 C 0.5497(10) 0.6150(10) 0.8871(3) 0.049(2) Uani 1 1 d U . .
H30 H 0.5660 0.6871 0.8744 0.058 Uiso 1 1 calc R . .
C31 C 0.5878(7) 0.4935(9) 0.8814(2) 0.0342(17) Uani 1 1 d U . .
C32 C 0.5289(10) 0.4155(11) 0.9094(3) 0.048(2) Uani 1 1 d U . .
H32 H 0.5158 0.3223 0.9057 0.057 Uiso 1 1 calc R . .
C33 C 0.7643(9) 0.5637(9) 0.8328(2) 0.0337(18) Uani 1 1 d U . .
C34 C 0.6750(11) 0.6447(9) 0.8172(2) 0.047(3) Uani 1 1 d DU . .
H34 H 0.5858 0.6217 0.8161 0.057 Uiso 1 1 calc R . .
C35 C 0.7171(13) 0.7576(11) 0.8035(3) 0.074(4) Uani 1 1 d DU . .
H35 H 0.6547 0.8112 0.7939 0.088 Uiso 1 1 calc R . .
C36 C 0.8459(11) 0.7948(12) 0.8033(3) 0.080(4) Uani 1 1 d DU . .
H36 H 0.8724 0.8720 0.7937 0.096 Uiso 1 1 calc R . .
C37 C 0.9346(13) 0.7157(9) 0.8175(3) 0.067(3) Uani 1 1 d DU . .
H37 H 1.0240 0.7381 0.8171 0.081 Uiso 1 1 calc R . .
C38 C 0.8977(11) 0.6041(9) 0.8324(2) 0.047(2) Uani 1 1 d DU . .
H38 H 0.9616 0.5537 0.8425 0.056 Uiso 1 1 calc R . .
C39 C 0.6209(9) 0.3143(9) 0.83054(19) 0.0363(17) Uani 1 1 d U . .
C40 C 0.5853(10) 0.1918(11) 0.8424(2) 0.051(3) Uani 1 1 d DU . .
H40 H 0.6046 0.1727 0.8634 0.061 Uiso 1 1 calc R . .
C41 C 0.5240(17) 0.1001(14) 0.8246(3) 0.091(5) Uani 1 1 d DU . .
H41 H 0.5121 0.0156 0.8319 0.109 Uiso 1 1 calc R . .
C42 C 0.4800(16) 0.1392(13) 0.7950(3) 0.090(5) Uani 1 1 d DU . .
H42 H 0.4239 0.0852 0.7835 0.108 Uiso 1 1 calc R . .
C43 C 0.5174(15) 0.2544(13) 0.7827(3) 0.077(4) Uani 1 1 d DU . .
H43 H 0.4974 0.2731 0.7617 0.092 Uiso 1 1 calc R . .
C44 C 0.5842(9) 0.3443(11) 0.8004(2) 0.048(2) Uani 1 1 d U . .
H44 H 0.6043 0.4253 0.7919 0.057 Uiso 1 1 calc R . .
C45 C 0.2254(15) 0.4663(16) 0.7983(3) 0.121(5) Uani 1 1 d DU . .
H45A H 0.2526 0.3759 0.7983 0.145 Uiso 1 1 calc R . .
H45B H 0.1291 0.4681 0.7983 0.145 Uiso 1 1 calc R . .
Cl1 Cl 0.9286(3) 0.5323(3) 0.08256(7) 0.0532(7) Uani 1 1 d U . .
Cl2 Cl 0.2815(5) 0.5378(6) 0.83283(13) 0.1253(18) Uani 1 1 d DU . .
Cl3 Cl 0.2804(7) 0.5374(6) 0.76443(14) 0.145(2) Uani 1 1 d DU . .
N1 N 1.0496(8) 0.2198(8) 0.90106(17) 0.0368(17) Uani 1 1 d U . .
O1 O 0.4138(6) 0.4873(7) 0.91717(18) 0.0479(17) Uani 1 1 d U . .
O2 O 1.0469(13) 0.5770(13) 0.0852(5) 0.179(7) Uani 1 1 d U . .
O3 O 0.9268(11) 0.3994(9) 0.0853(3) 0.111(4) Uani 1 1 d U . .
O4 O 0.868(2) 0.5707(13) 0.0560(3) 0.182(7) Uani 1 1 d U . .
O5 O 0.8593(17) 0.5897(12) 0.1066(3) 0.148(5) Uani 1 1 d U . .
P1 P 0.7996(3) 0.4015(3) 0.93337(5) 0.0352(5) Uani 1 1 d U . .
P2 P 0.7123(2) 0.4245(2) 0.85651(5) 0.0286(5) Uani 1 1 d U . .

loop_
_atom_site_aniso_label
_atom_site_aniso_U_11
_atom_site_aniso_U_22
_atom_site_aniso_U_33
_atom_site_aniso_U_23
_atom_site_aniso_U_13
_atom_site_aniso_U_12
Pt1 0.03065(14) 0.03012(17) 0.02504(13) -0.00118(15) -0.00300(14) 0.00128(15)
C1 0.025(4) 0.037(5) 0.029(3) -0.005(3) 0.000(3) -0.002(3)
C2 0.037(5) 0.032(5) 0.033(4) 0.000(3) -0.004(3) 0.004(3)
C3 0.043(5) 0.047(6) 0.026(4) -0.001(4) -0.002(4) -0.003(4)
C4 0.043(5) 0.034(5) 0.040(4) -0.008(4) 0.007(4) -0.008(3)
C5 0.048(5) 0.056(6) 0.035(4) -0.012(4) 0.005(5) -0.003(5)
C6 0.047(6) 0.048(6) 0.048(5) -0.016(5) 0.008(5) -0.008(4)
C7 0.047(6) 0.026(6) 0.067(6) -0.014(4) 0.007(5) -0.002(4)
C8 0.041(5) 0.031(5) 0.041(4) -0.001(4) 0.007(4) -0.001(4)
C9 0.031(5) 0.029(5) 0.040(4) -0.012(4) 0.001(3) -0.004(3)
C10 0.039(4) 0.025(5) 0.027(3) 0.000(3) 0.000(3) -0.003(3)
C11 0.045(5) 0.044(5) 0.034(4) -0.002(4) 0.001(4) 0.016(3)
C12 0.090(8) 0.041(6) 0.055(7) 0.016(5) 0.004(6) 0.012(5)
C13 0.039(4) 0.061(7) 0.055(6) -0.015(5) -0.014(4) 0.001(4)
C14 0.056(6) 0.089(9) 0.031(4) 0.000(5) -0.010(4) 0.031(6)
C15 0.034(5) 0.048(5) 0.034(4) 0.008(4) 0.003(4) 0.005(4)
C16 0.056(6) 0.042(6) 0.049(5) 0.001(4) -0.006(4) 0.002(5)
C17 0.075(8) 0.040(7) 0.078(7) 0.015(5) 0.009(6) -0.006(6)
C18 0.078(9) 0.078(9) 0.056(6) 0.026(6) 0.017(6) 0.007(6)
C19 0.054(7) 0.074(8) 0.048(5) 0.015(5) -0.003(4) 0.020(5)
C20 0.046(6) 0.063(7) 0.039(4) -0.002(4) -0.006(4) 0.006(5)
C21 0.066(6) 0.036(5) 0.043(5) -0.004(4) -0.011(4) -0.005(4)
C22 0.088(8) 0.061(7) 0.054(6) -0.015(5) -0.008(6) -0.005(7)
C23 0.147(14) 0.065(10) 0.070(8) -0.031(7) -0.034(7) -0.023(8)
C24 0.126(12) 0.038(8) 0.100(10) -0.001(7) -0.048(8) -0.024(7)
C25 0.070(8) 0.036(7) 0.113(9) 0.010(7) -0.019(7) -0.012(5)
C26 0.075(8) 0.027(6) 0.060(6) 0.001(5) -0.004(5) -0.003(4)
C27 0.049(4) 0.052(6) 0.044(4) 0.002(4) 0.010(4) 0.019(5)
C28 0.064(7) 0.057(7) 0.055(6) -0.020(5) 0.002(5) 0.018(5)
C29 0.045(6) 0.040(5) 0.063(6) 0.000(5) 0.005(4) 0.013(4)
C30 0.048(5) 0.039(5) 0.059(6) -0.002(5) -0.003(5) 0.003(4)
C31 0.029(4) 0.036(5) 0.038(4) 0.008(4) -0.008(3) 0.002(3)
C32 0.042(5) 0.044(5) 0.056(6) 0.009(4) 0.009(4) 0.008(4)
C33 0.040(5) 0.030(5) 0.032(4) 0.004(3) 0.004(4) -0.001(3)
C34 0.054(5) 0.040(6) 0.047(6) 0.019(4) -0.012(5) -0.005(4)
C35 0.111(9) 0.049(8) 0.061(8) 0.032(6) -0.004(8) -0.010(7)
C36 0.130(10) 0.041(8) 0.069(8) 0.018(6) 0.009(8) -0.038(7)
C37 0.087(7) 0.054(8) 0.061(7) -0.007(5) 0.019(6) -0.046(6)
C38 0.051(5) 0.046(6) 0.043(5) 0.003(4) -0.011(5) -0.016(4)
C39 0.031(4) 0.040(4) 0.038(4) -0.005(4) -0.002(4) -0.005(5)
C40 0.061(6) 0.048(6) 0.043(5) -0.007(4) -0.002(4) -0.020(5)
C41 0.125(13) 0.064(9) 0.084(9) -0.006(7) -0.018(9) -0.055(9)
C42 0.098(11) 0.100(11) 0.072(8) -0.023(7) -0.017(8) -0.053(10)
C43 0.081(9) 0.101(10) 0.049(6) -0.012(6) -0.025(6) -0.023(8)
C44 0.046(5) 0.057(7) 0.041(4) -0.002(4) -0.004(4) -0.008(4)
C45 0.068(9) 0.080(11) 0.213(10) -0.043(10) 0.059(11) -0.039(8)
Cl1 0.0572(15) 0.0418(16) 0.0605(16) 0.0086(13) 0.0091(12) -0.0028(12)
Cl2 0.097(3) 0.157(5) 0.122(3) 0.063(4) -0.008(3) -0.026(3)
Cl3 0.202(6) 0.113(4) 0.121(4) 0.001(3) -0.031(4) 0.030(4)
N1 0.035(4) 0.049(5) 0.027(3) -0.001(3) -0.002(3) 0.016(3)
O1 0.037(4) 0.045(4) 0.062(4) 0.002(3) 0.010(3) 0.008(3)
O2 0.071(6) 0.095(9) 0.37(2) -0.070(13) 0.038(8) -0.021(6)
O3 0.099(8) 0.043(5) 0.192(13) 0.020(6) -0.004(8) -0.005(5)
O4 0.33(2) 0.100(10) 0.116(8) 0.017(8) -0.076(12) 0.026(14)
O5 0.201(13) 0.100(8) 0.144(9) -0.013(8) 0.123(10) -0.028(9)
P1 0.0429(13) 0.0350(15) 0.0276(11) -0.0038(10) -0.0018(10) 0.0043(10)
P2 0.0280(11) 0.0278(12) 0.0301(11) 0.0036(9) -0.0024(8) -0.0017(8)

loop_
_atom_type_symbol
_atom_type_description
_atom_type_scat_dispersion_real
_atom_type_scat_dispersion_imag
_atom_type_scat_source
C C 0.0033 0.0016 'International Tables Vol C Tables 4.2.6.8 and 6.1.1.4'
H H 0.0000 0.0000 'International Tables Vol C Tables 4.2.6.8 and 6.1.1.4'
N N 0.0061 0.0033 'International Tables Vol C Tables 4.2.6.8 and 6.1.1.4'
O O 0.0106 0.0060 'International Tables Vol C Tables 4.2.6.8 and 6.1.1.4'
P P 0.1023 0.0942 'International Tables Vol C Tables 4.2.6.8 and 6.1.1.4'
Cl Cl 0.1484 0.1585 'International Tables Vol C Tables 4.2.6.8 and 6.1.1.4'
Pt Pt -1.7033 8.3905 'International Tables Vol C Tables 4.2.6.8 and 6.1.1.4'

loop_
_geom_angle_atom_site_label_1
_geom_angle_atom_site_label_2
_geom_angle_atom_site_label_3
_geom_angle
_geom_angle_site_symmetry_1
_geom_angle_site_symmetry_3
_geom_angle_publ_flag
C1 Pt1 N1 79.4(3) . . ?
C1 Pt1 P2 90.7(2) . . ?
N1 Pt1 P2 169.7(2) . . ?
C1 Pt1 P1 175.2(3) . . ?
N1 Pt1 P1 96.5(2) . . ?
P2 Pt1 P1 93.48(8) . . ?
C10 C1 C2 118.4(8) . . ?
C10 C1 Pt1 112.0(6) . . ?
C2 C1 Pt1 129.6(7) . . ?
C3 C2 C1 120.6(9) . . ?
C2 C3 C4 123.0(9) . . ?
C3 C4 C5 123.1(9) . . ?
C3 C4 C9 118.0(8) . . ?
C5 C4 C9 119.0(9) . . ?
C6 C5 C4 121.2(9) . . ?
C5 C6 C7 119.4(9) . . ?
C8 C7 C6 123.0(10) . . ?
C7 C8 C9 118.6(9) . . ?
C4 C9 C10 118.7(8) . . ?
C4 C9 C8 118.8(8) . . ?
C10 C9 C8 122.4(8) . . ?
C1 C10 C9 121.2(8) . . ?
C1 C10 C11 118.1(7) . . ?
C9 C10 C11 120.8(8) . . ?
N1 C11 C10 107.9(7) . . ?
N1 C11 C12 112.9(8) . . ?
C10 C11 C12 107.3(8) . . ?
C16 C15 C20 119.6(9) . . ?
C16 C15 P1 115.6(7) . . ?
C20 C15 P1 124.5(8) . . ?
C15 C16 C17 120.2(10) . . ?
C18 C17 C16 118.6(11) . . ?
C19 C18 C17 120.3(11) . . ?
C18 C19 C20 122.1(11) . . ?
C19 C20 C15 119.1(10) . . ?
C22 C21 C26 118.6(11) . . ?
C22 C21 P1 121.6(10) . . ?
C26 C21 P1 119.7(8) . . ?
C21 C22 C23 119.2(14) . . ?
C22 C23 C24 118.5(13) . . ?
C25 C24 C23 122.1(12) . . ?
C26 C25 C24 117.3(14) . . ?
C25 C26 C21 124.3(12) . . ?
C28 C27 C32 101.5(9) . . ?
C28 C27 P1 119.7(9) . . ?
C32 C27 P1 112.9(6) . . ?
C29 C28 C27 102.4(9) . . ?
O1 C29 C28 100.7(9) . . ?
O1 C29 C30 101.8(9) . . ?
C28 C29 C30 105.3(9) . . ?
C31 C30 C29 107.2(10) . . ?
C30 C31 C32 103.7(9) . . ?
C30 C31 P2 133.2(8) . . ?
C32 C31 P2 120.9(7) . . ?
O1 C32 C27 98.6(8) . . ?
O1 C32 C31 102.7(8) . . ?
C27 C32 C31 105.4(9) . . ?
C34 C33 C38 115.8(9) . . ?
C34 C33 P2 123.0(7) . . ?
C38 C33 P2 120.9(7) . . ?
C35 C34 C33 120.6(10) . . ?
C36 C35 C34 122.8(12) . . ?
C37 C36 C35 117.4(11) . . ?
C36 C37 C38 122.3(11) . . ?
C37 C38 C33 121.1(10) . . ?
C44 C39 C40 117.9(9) . . ?
C44 C39 P2 124.0(8) . . ?
C40 C39 P2 118.1(6) . . ?
C41 C40 C39 122.9(11) . . ?
C40 C41 C42 116.4(13) . . ?
C43 C42 C41 120.9(11) . . ?
C42 C43 C44 121.3(11) . . ?
C39 C44 C43 119.6(11) . . ?
Cl3 C45 Cl2 114.8(8) . . ?
O2 Cl1 O4 113.0(13) . . ?
O2 Cl1 O5 104.8(10) . . ?
O4 Cl1 O5 105.3(11) . . ?
O2 Cl1 O3 111.3(9) . . ?
O4 Cl1 O3 111.0(9) . . ?
O5 Cl1 O3 111.2(8) . . ?
C14 N1 C13 105.2(8) . . ?
C14 N1 C11 108.9(8) . . ?
C13 N1 C11 106.6(7) . . ?
C14 N1 Pt1 123.3(6) . . ?
C13 N1 Pt1 107.6(6) . . ?
C11 N1 Pt1 104.2(5) . . ?
C32 O1 C29 97.0(7) . . ?
C21 P1 C15 108.4(5) . . ?
C21 P1 C27 106.7(5) . . ?
C15 P1 C27 96.1(4) . . ?
C21 P1 Pt1 111.8(4) . . ?
C15 P1 Pt1 113.3(3) . . ?
C27 P1 Pt1 119.1(3) . . ?
C31 P2 C33 102.2(4) . . ?
C31 P2 C39 104.2(4) . . ?
C33 P2 C39 107.6(4) . . ?
C31 P2 Pt1 113.6(3) . . ?
C33 P2 Pt1 115.6(3) . . ?
C39 P2 Pt1 112.4(3) . . ?

loop_
_geom_bond_atom_site_label_1
_geom_bond_atom_site_label_2
_geom_bond_distance
_geom_bond_site_symmetry_2
_geom_bond_publ_flag
Pt1 C1 2.118(8) . ?
Pt1 N1 2.196(7) . ?
Pt1 P2 2.242(2) . ?
Pt1 P1 2.387(2) . ?
C1 C10 1.383(12) . ?
C1 C2 1.417(12) . ?
C2 C3 1.351(13) . ?
C3 C4 1.391(14) . ?
C4 C5 1.414(13) . ?
C4 C9 1.423(13) . ?
C5 C6 1.357(15) . ?
C6 C7 1.385(15) . ?
C7 C8 1.370(13) . ?
C8 C9 1.430(13) . ?
C9 C10 1.428(12) . ?
C10 C11 1.528(12) . ?
C11 N1 1.519(13) . ?
C11 C12 1.560(16) . ?
C13 N1 1.500(13) . ?
C14 N1 1.465(11) . ?
C15 C16 1.381(15) . ?
C15 C20 1.429(13) . ?
C15 P1 1.841(10) . ?
C16 C17 1.425(15) . ?
C17 C18 1.421(17) . ?
C18 C19 1.353(8) . ?
C19 C20 1.385(14) . ?
C21 C22 1.418(15) . ?
C21 C26 1.439(16) . ?
C21 P1 1.819(11) . ?
C22 C23 1.424(19) . ?
C23 C24 1.45(2) . ?
C24 C25 1.41(2) . ?
C25 C26 1.347(16) . ?
C27 C28 1.513(15) . ?
C27 C32 1.539(15) . ?
C27 P1 1.946(11) . ?
C28 C29 1.496(15) . ?
C29 O1 1.447(13) . ?
C29 C30 1.496(15) . ?
C30 C31 1.331(13) . ?
C31 C32 1.550(14) . ?
C31 P2 1.784(9) . ?
C32 O1 1.414(12) . ?
C33 C34 1.394(13) . ?
C33 C38 1.407(14) . ?
C33 P2 1.825(9) . ?
C34 C35 1.366(8) . ?
C35 C36 1.354(8) . ?
C36 C37 1.351(8) . ?
C37 C38 1.361(8) . ?
C39 C44 1.362(13) . ?
C39 C40 1.404(14) . ?
C39 P2 1.827(9) . ?
C40 C41 1.356(8) . ?
C41 C42 1.387(19) . ?
C42 C43 1.350(8) . ?
C43 C44 1.367(15) . ?
C45 Cl3 1.701(12) . ?
C45 Cl2 1.729(12) . ?
Cl1 O2 1.282(13) . ?
Cl1 O4 1.336(14) . ?
Cl1 O5 1.367(11) . ?
Cl1 O3 1.373(10) . ?
